data_1524263
loop_
_publ_author_name
'Doerrscheidt, W.'
'Schaefer, H.'

_publ_section_title
;
 Darstellung und Kristallstruktur von Ba Pd Sn3, Sr Pd Sn3 und La3 Co2 Sn7
;
_journal_name_full 'Journal of the Less-Common Metals'
_journal_page_first P1
_journal_page_last P10
_journal_volume 70
_journal_year 1980
_chemical_formula_sum 'Co2 La3 Sn7'
_space_group_IT_number 65
_symmetry_space_group_name_Hall '-C 2 2'
_symmetry_space_group_name_H-M 'C m m m'
_cell_angle_alpha 90
_cell_angle_beta 90
_cell_angle_gamma 90
_cell_formula_units_Z 2
_cell_length_a 4.59
_cell_length_b 27.6
_cell_length_c 4.6
_cell_volume 582.746
_citation_journal_id_ASTM JCOMAH
_cod_data_source_file Doerrscheidt_JCOMAH_1980_1092.cif
_cod_data_source_block Co2La3Sn7
_cod_original_cell_volume 582.7464
_cod_database_code 1524263

loop_
_symmetry_equiv_pos_as_xyz
x,y,z
-x,-y,z
x,-y,-z
-x,y,-z
-x,-y,-z
x,y,-z
-x,y,z
x,-y,z
x+1/2,y+1/2,z
-x+1/2,-y+1/2,z
x+1/2,-y+1/2,-z
-x+1/2,y+1/2,-z
-x+1/2,-y+1/2,-z
x+1/2,y+1/2,-z
-x+1/2,y+1/2,z
x+1/2,-y+1/2,z

loop_
_atom_site_label
_atom_site_type_symbol
_atom_site_fract_x
_atom_site_fract_y
_atom_site_fract_z
_atom_site_occupancy
_atom_site_U_iso_or_equiv
La2 La 0 0.1845 0 1 0.0
Sn3 Sn 0 0.0907 0.5 1 0.0
La1 La 0.5 0 0.5 1 0.0
Sn1 Sn 0 0 0 1 0.0
Sn4 Sn 0 0.2822 0.5 1 0.0
Sn2 Sn 0 0.4095 0 1 0.0
Co1 Co 0 0.3717 0.5 1 0.0
